data_7240554
loop_
_publ_author_name
'Zeng, Ziyu'
'Qasem, Ashraf M. A.'
'Kociok-K\"ohn, Gabriele'
'Rowan, Michael G.'
'Blagbrough, Ian S.'

_publ_section_title
;
 The 1\a-hydroxy-A-rings of norditerpenoid alkaloids are twisted-boat
 conformers
;
_journal_issue 32
_journal_name_full 'RSC Advances'
_journal_page_first 18797
_journal_page_last 18805
_journal_paper_doi 10.1039/D0RA03811C
_journal_volume 10
_journal_year 2020
_chemical_absolute_configuration ad
_chemical_formula_moiety 'C25 H39 N O6'
_chemical_formula_sum 'C25 H39 N O6'
_chemical_formula_weight 449.57
_chemical_name_common condelphine
_space_group_crystal_system monoclinic
_space_group_IT_number 4
_space_group_name_Hall 'P 2yb'
_space_group_name_H-M_alt 'P 1 21 1'
_atom_sites_solution_hydrogens mixed
_atom_sites_solution_primary dual
_audit_creation_method SHELXL-2018/3
_audit_update_record
;
2020-03-17 deposited with the CCDC.	2020-05-04 downloaded from the CCDC.
;
_cell_angle_alpha 90
_cell_angle_beta 93.4553(9)
_cell_angle_gamma 90
_cell_formula_units_Z 2
_cell_length_a 8.92530(9)
_cell_length_b 13.08371(15)
_cell_length_c 9.80866(10)
_cell_measurement_reflns_used 15011
_cell_measurement_temperature 150(2)
_cell_measurement_theta_max 72.9710
_cell_measurement_theta_min 4.5290
_cell_volume 1143.33(2)
_computing_cell_refinement 'CrysAlisPro 1.171.40.67a (Rigaku OD, 2019)'
_computing_data_collection 'CrysAlisPro 1.171.40.67a (Rigaku OD, 2019)'
_computing_data_reduction 'CrysAlisPro 1.171.40.67a (Rigaku OD, 2019)'
_computing_molecular_graphics 'ORTEP3 for Windows - Farrugia, L. J. J. Appl. Crystallogr. 1997, 30, 565'
_computing_publication_material
;
 'WinGX publication routines, Farrugia, 
 L. J., J. Appl. Crystallogr., 1999, 32, 837-838
;
_computing_structure_refinement
;
 SHELXL-2018/3 (Sheldrick, 2018)
 Sheldrick GM (2008) Acta Crystallogr A64:112--122 and 
 C. B. H\"ubschle, G. M. Sheldrick and B. Dittrich
 ShelXle: a Qt graphical user interface for SHELXL
 J. Appl. Cryst., 44, (2011) 1281-1284.
;
_computing_structure_solution 'SHELXT 2014/5 (Sheldrick, 2014)'
_diffrn_ambient_environment N~2~
_diffrn_ambient_temperature 150.00(10)
_diffrn_detector 'CCD plate'
_diffrn_detector_area_resol_mean 8.1150
_diffrn_detector_type EosS2
_diffrn_measured_fraction_theta_full 1.000
_diffrn_measured_fraction_theta_max 0.998
_diffrn_measurement_device 'four-circle diffractometer'
_diffrn_measurement_device_type 'SuperNova, Dual, Cu at home/near, EosS2'
_diffrn_measurement_method '\w scans'
_diffrn_radiation_monochromator mirror
_diffrn_radiation_probe x-ray
_diffrn_radiation_type 'Cu K\a'
_diffrn_radiation_wavelength 1.54184
_diffrn_reflns_av_R_equivalents 0.0245
_diffrn_reflns_av_unetI/netI 0.0182
_diffrn_reflns_Laue_measured_fraction_full 1.000
_diffrn_reflns_Laue_measured_fraction_max 0.998
_diffrn_reflns_limit_h_max 11
_diffrn_reflns_limit_h_min -11
_diffrn_reflns_limit_k_max 14
_diffrn_reflns_limit_k_min -16
_diffrn_reflns_limit_l_max 12
_diffrn_reflns_limit_l_min -12
_diffrn_reflns_number 18838
_diffrn_reflns_point_group_measured_fraction_full 0.959
_diffrn_reflns_point_group_measured_fraction_max 0.949
_diffrn_reflns_theta_full 67.684
_diffrn_reflns_theta_max 72.905
_diffrn_reflns_theta_min 4.516
_diffrn_source 'micro-focus sealed X-ray tube'
_diffrn_source_type 'SuperNova (Cu) X-ray Source'
_exptl_absorpt_coefficient_mu 0.747
_exptl_absorpt_correction_T_max 1.000
_exptl_absorpt_correction_T_min 0.467
_exptl_absorpt_correction_type gaussian
_exptl_absorpt_process_details
;
CrysAlisPro 1.171.40.43a (Rigaku Oxford Diffraction, 2019)
Numerical absorption correction based on gaussian integration over
			a multifaceted crystal model
Empirical absorption correction using spherical harmonics,
 implemented in SCALE3 ABSPACK scaling algorithm.
;
_exptl_crystal_colour colourless
_exptl_crystal_density_diffrn 1.306
_exptl_crystal_description tabloid
_exptl_crystal_F_000 488
_exptl_crystal_recrystallization_method 'Re-crystallisation from solvent: EtOAc/DCM'
_exptl_crystal_size_max 0.388
_exptl_crystal_size_mid 0.374
_exptl_crystal_size_min 0.094
_refine_diff_density_max 0.184
_refine_diff_density_min -0.220
_refine_diff_density_rms 0.048
_refine_ls_abs_structure_details
;
 Flack x determined using 1907 quotients [(I+)-(I-)]/[(I+)+(I-)]
 (Parsons, Flack and Wagner, Acta Cryst. B69 (2013) 249-259).
;
_refine_ls_abs_structure_Flack -0.02(5)
_refine_ls_extinction_method none
_refine_ls_goodness_of_fit_ref 1.062
_refine_ls_hydrogen_treatment mixed
_refine_ls_matrix_type full
_refine_ls_number_parameters 301
_refine_ls_number_reflns 4338
_refine_ls_number_restraints 1
_refine_ls_restrained_S_all 1.062
_refine_ls_R_factor_all 0.0301
_refine_ls_R_factor_gt 0.0299
_refine_ls_shift/su_max 0.000
_refine_ls_shift/su_mean 0.000
_refine_ls_structure_factor_coef Fsqd
_refine_ls_weighting_details 'w=1/[\s^2^(Fo^2^)+(0.0486P)^2^+0.1687P] where P=(Fo^2^+2Fc^2^)/3'
_refine_ls_weighting_scheme calc
_refine_ls_wR_factor_gt 0.0757
_refine_ls_wR_factor_ref 0.0759
_reflns_Friedel_coverage 0.818
_reflns_Friedel_fraction_full 0.914
_reflns_Friedel_fraction_max 0.895
_reflns_number_gt 4299
_reflns_number_total 4338
_reflns_threshold_expression 'I > 2\s(I)'
_cod_data_source_file d0ra03811c2.cif
_cod_data_source_block condelphine
_cod_depositor_comments 'Adding full bibliography for 7240553--7240554.cif.'
_cod_original_sg_symbol_H-M 'P 21'
_cod_database_code 7240554
_shelx_shelxl_version_number 2018/3
_shelx_space_group_comment
;
The symmetry employed for this shelxl refinement is uniquely defined
by the following loop, which should always be used as a source of
symmetry information in preference to the above space-group names.
They are only intended as comments.
;
_shelx_estimated_absorpt_t_min 0.760
_shelx_estimated_absorpt_t_max 0.933
_oxdiff_exptl_absorpt_empirical_full_min 0.696
_oxdiff_exptl_absorpt_empirical_full_max 1.187
_oxdiff_exptl_absorpt_empirical_details
;
Empirical correction (ABSPACK) includes:
- Absorption correction using spherical harmonics
- Frame scaling
;

loop_
_space_group_symop_operation_xyz
'x, y, z'
'-x, y+1/2, -z'

loop_
_atom_site_label
_atom_site_type_symbol
_atom_site_fract_x
_atom_site_fract_y
_atom_site_fract_z
_atom_site_U_iso_or_equiv
_atom_site_adp_type
_atom_site_occupancy
_atom_site_site_symmetry_order
_atom_site_calc_flag
_atom_site_refinement_flags_posn
_atom_site_refinement_flags_adp
_atom_site_refinement_flags_occupancy
_atom_site_disorder_assembly
_atom_site_disorder_group
C1 C 0.1617(2) 0.4297(2) 0.7683(2) 0.0316(5) Uani 1 1 d . . . . .
H1A H 0.110321 0.432631 0.677214 0.047 Uiso 1 1 calc R U . . .
H1B H 0.097449 0.459935 0.835116 0.047 Uiso 1 1 calc R U . . .
H1C H 0.183026 0.358347 0.792738 0.047 Uiso 1 1 calc R U . . .
C2 C 0.3060(2) 0.48823(17) 0.76793(19) 0.0244(4) Uani 1 1 d . . . . .
C3 C 0.50370(19) 0.53410(14) 0.62900(17) 0.0176(3) Uani 1 1 d . . . . .
H3 H 0.514675 0.602330 0.674456 0.021 Uiso 1 1 calc R U . . .
C4 C 0.62693(18) 0.46184(14) 0.68406(17) 0.0160(3) Uani 1 1 d . . . . .
H4 H 0.636184 0.463741 0.786142 0.019 Uiso 1 1 calc R U . . .
C5 C 0.59767(19) 0.35234(14) 0.63271(18) 0.0181(4) Uani 1 1 d . . . . .
H5 H 0.696214 0.316680 0.627151 0.022 Uiso 1 1 calc R U . . .
C6 C 0.5791(3) 0.27585(19) 0.8533(2) 0.0368(5) Uani 1 1 d . . . . .
H6A H 0.679720 0.248284 0.842162 0.055 Uiso 1 1 calc R U . . .
H6B H 0.520007 0.226064 0.901940 0.055 Uiso 1 1 calc R U . . .
H6C H 0.587077 0.339533 0.905813 0.055 Uiso 1 1 calc R U . . .
C7 C 0.51091(19) 0.34563(15) 0.49208(18) 0.0180(3) Uani 1 1 d . . . . .
H7A H 0.407508 0.322978 0.507705 0.022 Uiso 1 1 calc R U . . .
H7B H 0.557911 0.290918 0.439539 0.022 Uiso 1 1 calc R U . . .
C8 C 0.49881(18) 0.44226(14) 0.39964(17) 0.0156(3) Uani 1 1 d . . . . .
C9 C 0.53713(18) 0.54257(14) 0.47852(17) 0.0154(3) Uani 1 1 d . . . . .
H9 H 0.480882 0.601315 0.434898 0.019 Uiso 1 1 calc R U . . .
C10 C 0.70794(18) 0.56573(14) 0.49010(17) 0.0150(3) Uani 1 1 d . . . . .
H10 H 0.720168 0.640828 0.506088 0.018 Uiso 1 1 calc R U . . .
C11 C 0.76587(18) 0.50979(14) 0.62397(16) 0.0172(4) Uani 1 1 d . . . . .
H11A H 0.839521 0.456220 0.603372 0.021 Uiso 1 1 calc R U . . .
H11B H 0.814673 0.558916 0.689311 0.021 Uiso 1 1 calc R U . . .
C12 C 0.80008(17) 0.53728(13) 0.36715(16) 0.0138(3) Uani 1 1 d . . . . .
C13 C 0.76434(17) 0.42650(13) 0.32550(16) 0.0130(3) Uani 1 1 d . . . . .
H13 H 0.775626 0.380561 0.406954 0.016 Uiso 1 1 calc R U . . .
C14 C 0.8524(2) 0.28439(15) 0.18566(19) 0.0208(4) Uani 1 1 d . . . . .
H14A H 0.915177 0.268951 0.108430 0.025 Uiso 1 1 calc R U . . .
H14B H 0.746710 0.269618 0.155613 0.025 Uiso 1 1 calc R U . . .
C15 C 0.8992(2) 0.21500(16) 0.3051(2) 0.0280(4) Uani 1 1 d . . . . .
H15A H 0.910777 0.144915 0.272083 0.042 Uiso 1 1 calc R U . . .
H15B H 0.822200 0.216546 0.372189 0.042 Uiso 1 1 calc R U . . .
H15C H 0.994911 0.238812 0.348060 0.042 Uiso 1 1 calc R U . . .
C16 C 0.85140(19) 0.45462(15) 0.09359(17) 0.0185(4) Uani 1 1 d . . . . .
H16A H 0.755306 0.437243 0.043247 0.022 Uiso 1 1 calc R U . . .
H16B H 0.933776 0.436841 0.034653 0.022 Uiso 1 1 calc R U . . .
C17 C 0.85549(19) 0.57002(14) 0.12212(18) 0.0173(4) Uani 1 1 d . . . . .
C18 C 0.8061(2) 0.62454(15) -0.01091(18) 0.0207(4) Uani 1 1 d . . . . .
H18A H 0.876702 0.608387 -0.081941 0.025 Uiso 1 1 calc R U . . .
H18B H 0.704934 0.600642 -0.043419 0.025 Uiso 1 1 calc R U . . .
C19 C 0.7412(3) 0.78582(18) -0.1040(2) 0.0322(5) Uani 1 1 d . . . . .
H19A H 0.802486 0.773875 -0.182086 0.048 Uiso 1 1 calc R U . . .
H19B H 0.739909 0.859057 -0.083154 0.048 Uiso 1 1 calc R U . . .
H19C H 0.638524 0.762102 -0.126315 0.048 Uiso 1 1 calc R U . . .
C20 C 1.0179(2) 0.60475(16) 0.16766(19) 0.0217(4) Uani 1 1 d . . . . .
H20A H 1.088036 0.547704 0.153072 0.026 Uiso 1 1 calc R U . . .
H20B H 1.046445 0.662463 0.109318 0.026 Uiso 1 1 calc R U . . .
C21 C 1.0352(2) 0.63775(16) 0.31678(19) 0.0223(4) Uani 1 1 d . . . . .
H21A H 1.143023 0.647297 0.343622 0.027 Uiso 1 1 calc R U . . .
H21B H 0.983934 0.704083 0.327727 0.027 Uiso 1 1 calc R U . . .
C22 C 0.96908(18) 0.55871(14) 0.41001(17) 0.0166(3) Uani 1 1 d . . . . .
H22 H 0.972020 0.589297 0.503559 0.020 Uiso 1 1 calc R U . . .
C23 C 0.74274(18) 0.59178(14) 0.23330(17) 0.0149(3) Uani 1 1 d . . . . .
H23 H 0.729638 0.666831 0.247798 0.018 Uiso 1 1 calc R U . . .
C24 C 0.59009(18) 0.53835(14) 0.19714(16) 0.0167(3) Uani 1 1 d . . . . .
H24A H 0.505777 0.580891 0.225706 0.020 Uiso 1 1 calc R U . . .
H24B H 0.576500 0.525786 0.097630 0.020 Uiso 1 1 calc R U . . .
C25 C 0.59768(18) 0.43614(14) 0.27685(16) 0.0148(3) Uani 1 1 d . . . . .
H25 H 0.566163 0.377794 0.215816 0.018 Uiso 1 1 calc R U . . .
N N 0.86672(16) 0.39329(12) 0.21950(15) 0.0158(3) Uani 1 1 d . . . . .
O1 O 0.37342(18) 0.52363(16) 0.86661(15) 0.0393(4) Uani 1 1 d . . . . .
O2 O 0.35350(13) 0.49521(10) 0.64037(12) 0.0202(3) Uani 1 1 d . . . . .
O3 O 0.50735(16) 0.29563(11) 0.72284(13) 0.0248(3) Uani 1 1 d . . . . .
O4 O 0.34977(13) 0.44756(12) 0.33701(13) 0.0217(3) Uani 1 1 d . . . . .
H4A H 0.286(3) 0.457(2) 0.392(3) 0.033(7) Uiso 1 1 d . . . . .
O5 O 0.80336(17) 0.73126(11) 0.01152(14) 0.0275(3) Uani 1 1 d . . . . .
O6 O 1.05778(13) 0.46779(11) 0.41952(13) 0.0208(3) Uani 1 1 d . . . . .
H6 H 1.025(4) 0.430(3) 0.351(3) 0.049(9) Uiso 1 1 d . . . . .

loop_
_atom_site_aniso_label
_atom_site_aniso_U_11
_atom_site_aniso_U_22
_atom_site_aniso_U_33
_atom_site_aniso_U_23
_atom_site_aniso_U_13
_atom_site_aniso_U_12
C1 0.0230(9) 0.0398(13) 0.0325(10) 0.0117(10) 0.0069(8) 0.0015(8)
C2 0.0203(9) 0.0310(11) 0.0224(9) 0.0025(8) 0.0048(7) 0.0054(8)
C3 0.0168(8) 0.0188(9) 0.0173(8) -0.0027(7) 0.0018(6) -0.0010(7)
C4 0.0163(7) 0.0172(9) 0.0142(7) -0.0007(6) -0.0009(6) -0.0015(6)
C5 0.0171(7) 0.0178(9) 0.0192(8) 0.0005(7) -0.0001(6) -0.0021(6)
C6 0.0530(14) 0.0332(13) 0.0227(10) 0.0091(9) -0.0111(9) -0.0153(10)
C7 0.0175(8) 0.0189(9) 0.0175(8) -0.0032(7) 0.0002(6) -0.0052(7)
C8 0.0108(7) 0.0194(9) 0.0162(7) -0.0023(7) -0.0023(6) -0.0014(6)
C9 0.0141(8) 0.0170(9) 0.0153(8) -0.0010(6) 0.0012(6) 0.0013(6)
C10 0.0152(8) 0.0149(8) 0.0147(7) -0.0021(6) -0.0007(6) -0.0016(6)
C11 0.0166(8) 0.0208(9) 0.0140(7) -0.0010(7) -0.0019(6) -0.0043(7)
C12 0.0121(7) 0.0156(8) 0.0134(7) -0.0003(6) -0.0005(6) -0.0007(6)
C13 0.0118(7) 0.0150(8) 0.0122(7) -0.0016(6) -0.0003(6) -0.0006(6)
C14 0.0231(8) 0.0189(10) 0.0203(8) -0.0033(7) 0.0005(7) 0.0029(7)
C15 0.0369(11) 0.0194(10) 0.0276(10) 0.0021(8) 0.0013(8) 0.0068(8)
C16 0.0210(8) 0.0207(10) 0.0141(7) -0.0003(7) 0.0023(6) 0.0008(7)
C17 0.0189(8) 0.0187(9) 0.0144(7) 0.0012(7) 0.0005(6) -0.0008(7)
C18 0.0262(9) 0.0204(10) 0.0152(8) 0.0010(7) -0.0007(7) -0.0007(7)
C19 0.0374(11) 0.0314(12) 0.0273(10) 0.0116(9) -0.0020(8) 0.0073(9)
C20 0.0198(8) 0.0265(10) 0.0189(8) 0.0044(7) 0.0016(6) -0.0043(7)
C21 0.0202(8) 0.0244(10) 0.0220(9) 0.0007(8) -0.0004(7) -0.0089(7)
C22 0.0143(8) 0.0200(9) 0.0153(7) -0.0004(7) -0.0019(6) -0.0035(6)
C23 0.0153(8) 0.0148(8) 0.0144(7) 0.0007(6) -0.0012(6) 0.0000(6)
C24 0.0151(7) 0.0201(9) 0.0146(7) -0.0001(7) -0.0018(6) 0.0014(7)
C25 0.0131(7) 0.0165(8) 0.0146(7) -0.0023(7) -0.0019(6) -0.0001(6)
N 0.0162(7) 0.0167(7) 0.0148(7) -0.0010(6) 0.0019(5) 0.0032(5)
O1 0.0331(8) 0.0643(12) 0.0210(7) -0.0076(7) 0.0059(6) -0.0050(8)
O2 0.0147(6) 0.0275(7) 0.0185(6) -0.0007(5) 0.0030(5) 0.0008(5)
O3 0.0303(7) 0.0253(7) 0.0182(6) 0.0036(5) -0.0027(5) -0.0108(5)
O4 0.0103(5) 0.0351(8) 0.0194(6) -0.0042(6) -0.0019(5) 0.0007(5)
O5 0.0395(8) 0.0211(8) 0.0211(6) 0.0054(6) -0.0052(5) 0.0009(6)
O6 0.0138(5) 0.0269(8) 0.0211(6) 0.0013(5) -0.0032(5) 0.0002(5)

loop_
_atom_type_symbol
_atom_type_description
_atom_type_scat_dispersion_real
_atom_type_scat_dispersion_imag
_atom_type_scat_source
C C 0.0181 0.0091 'International Tables Vol C Tables 4.2.6.8 and 6.1.1.4'
H H 0.0000 0.0000 'International Tables Vol C Tables 4.2.6.8 and 6.1.1.4'
N N 0.0311 0.0180 'International Tables Vol C Tables 4.2.6.8 and 6.1.1.4'
O O 0.0492 0.0322 'International Tables Vol C Tables 4.2.6.8 and 6.1.1.4'

loop_
_exptl_crystal_face_index_h
_exptl_crystal_face_index_k
_exptl_crystal_face_index_l
_exptl_crystal_face_perp_dist
0 -8 0 0.1935
-6 0 0 0.2038
-1 8 0 0.1626
0 0 6 0.0618
0 0 -6 0.0318
4 -5 0 0.2416
6 1 0 0.1681
4 6 0 0.2152
2 0 6 0.1133
-1 -7 4 0.1726
-2 0 -6 0.1029
-3 -7 0 0.2342
3 8 0 0.2032
-2 0 6 0.0997
-1 4 6 0.1106
0 -6 -5 0.1318
-1 -3 -6 0.0754

loop_
_geom_angle_atom_site_label_1
_geom_angle_atom_site_label_2
_geom_angle_atom_site_label_3
_geom_angle
_geom_angle_site_symmetry_1
_geom_angle_site_symmetry_3
_geom_angle_publ_flag
C2 C1 H1A 109.5 . . ?
C2 C1 H1B 109.5 . . ?
H1A C1 H1B 109.5 . . ?
C2 C1 H1C 109.5 . . ?
H1A C1 H1C 109.5 . . ?
H1B C1 H1C 109.5 . . ?
O1 C2 O2 123.47(18) . . ?
O1 C2 C1 125.73(18) . . ?
O2 C2 C1 110.80(17) . . ?
O2 C3 C4 114.04(15) . . ?
O2 C3 C9 109.66(13) . . ?
C4 C3 C9 102.04(13) . . ?
O2 C3 H3 110.3 . . ?
C4 C3 H3 110.3 . . ?
C9 C3 H3 110.3 . . ?
C3 C4 C5 110.95(14) . . ?
C3 C4 C11 101.09(14) . . ?
C5 C4 C11 112.32(14) . . ?
C3 C4 H4 110.7 . . ?
C5 C4 H4 110.7 . . ?
C11 C4 H4 110.7 . . ?
O3 C5 C4 111.73(14) . . ?
O3 C5 C7 104.51(14) . . ?
C4 C5 C7 114.36(15) . . ?
O3 C5 H5 108.7 . . ?
C4 C5 H5 108.7 . . ?
C7 C5 H5 108.7 . . ?
O3 C6 H6A 109.5 . . ?
O3 C6 H6B 109.5 . . ?
H6A C6 H6B 109.5 . . ?
O3 C6 H6C 109.5 . . ?
H6A C6 H6C 109.5 . . ?
H6B C6 H6C 109.5 . . ?
C5 C7 C8 119.22(15) . . ?
C5 C7 H7A 107.5 . . ?
C8 C7 H7A 107.5 . . ?
C5 C7 H7B 107.5 . . ?
C8 C7 H7B 107.5 . . ?
H7A C7 H7B 107.0 . . ?
O4 C8 C25 103.21(12) . . ?
O4 C8 C9 110.12(14) . . ?
C25 C8 C9 108.37(13) . . ?
O4 C8 C7 108.61(14) . . ?
C25 C8 C7 113.03(14) . . ?
C9 C8 C7 113.04(14) . . ?
C3 C9 C8 111.75(14) . . ?
C3 C9 C10 101.05(13) . . ?
C8 C9 C10 112.82(13) . . ?
C3 C9 H9 110.3 . . ?
C8 C9 H9 110.3 . . ?
C10 C9 H9 110.3 . . ?
C12 C10 C9 117.55(13) . . ?
C12 C10 C11 112.20(14) . . ?
C9 C10 C11 104.11(13) . . ?
C12 C10 H10 107.5 . . ?
C9 C10 H10 107.5 . . ?
C11 C10 H10 107.5 . . ?
C4 C11 C10 106.21(13) . . ?
C4 C11 H11A 110.5 . . ?
C10 C11 H11A 110.5 . . ?
C4 C11 H11B 110.5 . . ?
C10 C11 H11B 110.5 . . ?
H11A C11 H11B 108.7 . . ?
C13 C12 C10 108.87(13) . . ?
C13 C12 C23 98.98(12) . . ?
C10 C12 C23 112.66(14) . . ?
C13 C12 C22 114.96(14) . . ?
C10 C12 C22 107.25(13) . . ?
C23 C12 C22 114.04(13) . . ?
N C13 C12 109.57(13) . . ?
N C13 C25 115.42(13) . . ?
C12 C13 C25 100.76(13) . . ?
N C13 H13 110.2 . . ?
C12 C13 H13 110.2 . . ?
C25 C13 H13 110.2 . . ?
N C14 C15 112.92(15) . . ?
N C14 H14A 109.0 . . ?
C15 C14 H14A 109.0 . . ?
N C14 H14B 109.0 . . ?
C15 C14 H14B 109.0 . . ?
H14A C14 H14B 107.8 . . ?
C14 C15 H15A 109.5 . . ?
C14 C15 H15B 109.5 . . ?
H15A C15 H15B 109.5 . . ?
C14 C15 H15C 109.5 . . ?
H15A C15 H15C 109.5 . . ?
H15B C15 H15C 109.5 . . ?
N C16 C17 112.52(14) . . ?
N C16 H16A 109.1 . . ?
C17 C16 H16A 109.1 . . ?
N C16 H16B 109.1 . . ?
C17 C16 H16B 109.1 . . ?
H16A C16 H16B 107.8 . . ?
C18 C17 C16 107.51(14) . . ?
C18 C17 C23 110.35(14) . . ?
C16 C17 C23 107.38(14) . . ?
C18 C17 C20 108.90(14) . . ?
C16 C17 C20 110.51(15) . . ?
C23 C17 C20 112.08(14) . . ?
O5 C18 C17 109.56(14) . . ?
O5 C18 H18A 109.8 . . ?
C17 C18 H18A 109.8 . . ?
O5 C18 H18B 109.8 . . ?
C17 C18 H18B 109.8 . . ?
H18A C18 H18B 108.2 . . ?
O5 C19 H19A 109.5 . . ?
O5 C19 H19B 109.5 . . ?
H19A C19 H19B 109.5 . . ?
O5 C19 H19C 109.5 . . ?
H19A C19 H19C 109.5 . . ?
H19B C19 H19C 109.5 . . ?
C21 C20 C17 113.36(15) . . ?
C21 C20 H20A 108.9 . . ?
C17 C20 H20A 108.9 . . ?
C21 C20 H20B 108.9 . . ?
C17 C20 H20B 108.9 . . ?
H20A C20 H20B 107.7 . . ?
C22 C21 C20 111.30(16) . . ?
C22 C21 H21A 109.4 . . ?
C20 C21 H21A 109.4 . . ?
C22 C21 H21B 109.4 . . ?
C20 C21 H21B 109.4 . . ?
H21A C21 H21B 108.0 . . ?
O6 C22 C21 111.79(14) . . ?
O6 C22 C12 112.91(14) . . ?
C21 C22 C12 111.24(14) . . ?
O6 C22 H22 106.8 . . ?
C21 C22 H22 106.8 . . ?
C12 C22 H22 106.8 . . ?
C24 C23 C12 103.07(14) . . ?
C24 C23 C17 110.70(13) . . ?
C12 C23 C17 108.34(13) . . ?
C24 C23 H23 111.5 . . ?
C12 C23 H23 111.5 . . ?
C17 C23 H23 111.5 . . ?
C25 C24 C23 105.21(13) . . ?
C25 C24 H24A 110.7 . . ?
C23 C24 H24A 110.7 . . ?
C25 C24 H24B 110.7 . . ?
C23 C24 H24B 110.7 . . ?
H24A C24 H24B 108.8 . . ?
C8 C25 C13 110.54(13) . . ?
C8 C25 C24 109.93(14) . . ?
C13 C25 C24 103.84(13) . . ?
C8 C25 H25 110.8 . . ?
C13 C25 H25 110.8 . . ?
C24 C25 H25 110.8 . . ?
C14 N C16 109.71(14) . . ?
C14 N C13 113.10(14) . . ?
C16 N C13 113.37(13) . . ?
C2 O2 C3 116.15(14) . . ?
C6 O3 C5 114.14(15) . . ?
C8 O4 H4A 112.9(18) . . ?
C18 O5 C19 112.40(16) . . ?
C22 O6 H6 105(2) . . ?

loop_
_geom_bond_atom_site_label_1
_geom_bond_atom_site_label_2
_geom_bond_distance
_geom_bond_site_symmetry_2
_geom_bond_publ_flag
C1 C2 1.498(3) . ?
C1 H1A 0.9800 . ?
C1 H1B 0.9800 . ?
C1 H1C 0.9800 . ?
C2 O1 1.201(3) . ?
C2 O2 1.348(2) . ?
C3 O2 1.444(2) . ?
C3 C4 1.524(2) . ?
C3 C9 1.527(2) . ?
C3 H3 1.0000 . ?
C4 C5 1.536(3) . ?
C4 C11 1.538(2) . ?
C4 H4 1.0000 . ?
C5 O3 1.438(2) . ?
C5 C7 1.543(2) . ?
C5 H5 1.0000 . ?
C6 O3 1.420(2) . ?
C6 H6A 0.9800 . ?
C6 H6B 0.9800 . ?
C6 H6C 0.9800 . ?
C7 C8 1.556(3) . ?
C7 H7A 0.9900 . ?
C7 H7B 0.9900 . ?
C8 O4 1.4329(19) . ?
C8 C25 1.537(2) . ?
C8 C9 1.551(2) . ?
C9 C10 1.552(2) . ?
C9 H9 1.0000 . ?
C10 C12 1.546(2) . ?
C10 C11 1.564(2) . ?
C10 H10 1.0000 . ?
C11 H11A 0.9900 . ?
C11 H11B 0.9900 . ?
C12 C13 1.534(2) . ?
C12 C23 1.553(2) . ?
C12 C22 1.567(2) . ?
C13 N 1.490(2) . ?
C13 C25 1.540(2) . ?
C13 H13 1.0000 . ?
C14 N 1.467(2) . ?
C14 C15 1.521(3) . ?
C14 H14A 0.9900 . ?
C14 H14B 0.9900 . ?
C15 H15A 0.9800 . ?
C15 H15B 0.9800 . ?
C15 H15C 0.9800 . ?
C16 N 1.472(2) . ?
C16 C17 1.536(3) . ?
C16 H16A 0.9900 . ?
C16 H16B 0.9900 . ?
C17 C18 1.529(2) . ?
C17 C23 1.554(2) . ?
C17 C20 1.559(2) . ?
C18 O5 1.414(2) . ?
C18 H18A 0.9900 . ?
C18 H18B 0.9900 . ?
C19 O5 1.423(2) . ?
C19 H19A 0.9800 . ?
C19 H19B 0.9800 . ?
C19 H19C 0.9800 . ?
C20 C21 1.524(3) . ?
C20 H20A 0.9900 . ?
C20 H20B 0.9900 . ?
C21 C22 1.523(3) . ?
C21 H21A 0.9900 . ?
C21 H21B 0.9900 . ?
C22 O6 1.429(2) . ?
C22 H22 1.0000 . ?
C23 C24 1.553(2) . ?
C23 H23 1.0000 . ?
C24 C25 1.549(3) . ?
C24 H24A 0.9900 . ?
C24 H24B 0.9900 . ?
C25 H25 1.0000 . ?
O4 H4A 0.82(3) . ?
O6 H6 0.87(3) . ?

loop_
_geom_hbond_atom_site_label_D
_geom_hbond_atom_site_label_H
_geom_hbond_atom_site_label_A
_geom_hbond_distance_DH
_geom_hbond_distance_HA
_geom_hbond_distance_DA
_geom_hbond_angle_DHA
_geom_hbond_site_symmetry_A
_geom_hbond_publ_flag
O4 H4A O2 0.82(3) 2.52(3) 3.0383(18) 122(2) . yes
O4 H4A O6 0.82(3) 2.07(3) 2.7877(17) 145(2) 1_455 yes
O6 H6 N 0.87(3) 1.92(3) 2.703(2) 150(3) . yes

loop_
_geom_torsion_atom_site_label_1
_geom_torsion_atom_site_label_2
_geom_torsion_atom_site_label_3
_geom_torsion_atom_site_label_4
_geom_torsion
_geom_torsion_site_symmetry_1
_geom_torsion_site_symmetry_2
_geom_torsion_site_symmetry_3
_geom_torsion_site_symmetry_4
_geom_torsion_publ_flag
O2 C3 C4 C5 46.30(18) . . . . ?
C9 C3 C4 C5 -71.85(16) . . . . ?
O2 C3 C4 C11 165.61(13) . . . . ?
C9 C3 C4 C11 47.46(15) . . . . ?
C3 C4 C5 O3 -89.09(17) . . . . ?
C11 C4 C5 O3 158.59(14) . . . . ?
C3 C4 C5 C7 29.37(19) . . . . ?
C11 C4 C5 C7 -82.96(18) . . . . ?
O3 C5 C7 C8 138.57(15) . . . . ?
C4 C5 C7 C8 16.1(2) . . . . ?
C5 C7 C8 O4 -139.35(15) . . . . ?
C5 C7 C8 C25 106.74(18) . . . . ?
C5 C7 C8 C9 -16.8(2) . . . . ?
O2 C3 C9 C8 -50.02(18) . . . . ?
C4 C3 C9 C8 71.21(16) . . . . ?
O2 C3 C9 C10 -170.24(14) . . . . ?
C4 C3 C9 C10 -49.02(16) . . . . ?
O4 C8 C9 C3 93.94(16) . . . . ?
C25 C8 C9 C3 -153.84(13) . . . . ?
C7 C8 C9 C3 -27.74(19) . . . . ?
O4 C8 C9 C10 -152.99(14) . . . . ?
C25 C8 C9 C10 -40.78(18) . . . . ?
C7 C8 C9 C10 85.32(17) . . . . ?
C3 C9 C10 C12 155.53(15) . . . . ?
C8 C9 C10 C12 36.1(2) . . . . ?
C3 C9 C10 C11 30.74(17) . . . . ?
C8 C9 C10 C11 -88.72(16) . . . . ?
C3 C4 C11 C10 -27.41(16) . . . . ?
C5 C4 C11 C10 90.91(16) . . . . ?
C12 C10 C11 C4 -130.25(15) . . . . ?
C9 C10 C11 C4 -2.10(17) . . . . ?
C9 C10 C12 C13 -49.84(19) . . . . ?
C11 C10 C12 C13 70.82(16) . . . . ?
C9 C10 C12 C23 58.9(2) . . . . ?
C11 C10 C12 C23 179.56(14) . . . . ?
C9 C10 C12 C22 -174.80(14) . . . . ?
C11 C10 C12 C22 -54.15(18) . . . . ?
C10 C12 C13 N -172.56(13) . . . . ?
C23 C12 C13 N 69.65(15) . . . . ?
C22 C12 C13 N -52.25(17) . . . . ?
C10 C12 C13 C25 65.34(15) . . . . ?
C23 C12 C13 C25 -52.44(14) . . . . ?
C22 C12 C13 C25 -174.34(13) . . . . ?
N C16 C17 C18 -168.30(14) . . . . ?
N C16 C17 C23 -49.56(18) . . . . ?
N C16 C17 C20 72.96(18) . . . . ?
C16 C17 C18 O5 178.09(15) . . . . ?
C23 C17 C18 O5 61.27(19) . . . . ?
C20 C17 C18 O5 -62.15(19) . . . . ?
C18 C17 C20 C21 130.66(17) . . . . ?
C16 C17 C20 C21 -111.46(18) . . . . ?
C23 C17 C20 C21 8.3(2) . . . . ?
C17 C20 C21 C22 49.3(2) . . . . ?
C20 C21 C22 O6 70.81(19) . . . . ?
C20 C21 C22 C12 -56.4(2) . . . . ?
C13 C12 C22 O6 -7.55(19) . . . . ?
C10 C12 C22 O6 113.65(15) . . . . ?
C23 C12 C22 O6 -120.89(15) . . . . ?
C13 C12 C22 C21 119.08(16) . . . . ?
C10 C12 C22 C21 -119.72(16) . . . . ?
C23 C12 C22 C21 5.7(2) . . . . ?
C13 C12 C23 C24 44.46(15) . . . . ?
C10 C12 C23 C24 -70.43(17) . . . . ?
C22 C12 C23 C24 167.02(14) . . . . ?
C13 C12 C23 C17 -72.88(15) . . . . ?
C10 C12 C23 C17 172.24(14) . . . . ?
C22 C12 C23 C17 49.69(18) . . . . ?
C18 C17 C23 C24 69.19(18) . . . . ?
C16 C17 C23 C24 -47.71(18) . . . . ?
C20 C17 C23 C24 -169.26(15) . . . . ?
C18 C17 C23 C12 -178.49(14) . . . . ?
C16 C17 C23 C12 64.61(16) . . . . ?
C20 C17 C23 C12 -56.93(19) . . . . ?
C12 C23 C24 C25 -19.75(16) . . . . ?
C17 C23 C24 C25 95.90(16) . . . . ?
O4 C8 C25 C13 -178.25(14) . . . . ?
C9 C8 C25 C13 64.99(18) . . . . ?
C7 C8 C25 C13 -61.12(18) . . . . ?
O4 C8 C25 C24 67.69(16) . . . . ?
C9 C8 C25 C24 -49.07(16) . . . . ?
C7 C8 C25 C24 -175.17(13) . . . . ?
N C13 C25 C8 164.88(14) . . . . ?
C12 C13 C25 C8 -77.23(16) . . . . ?
N C13 C25 C24 -77.27(17) . . . . ?
C12 C13 C25 C24 40.63(15) . . . . ?
C23 C24 C25 C8 105.68(14) . . . . ?
C23 C24 C25 C13 -12.59(16) . . . . ?
C15 C14 N C16 167.84(15) . . . . ?
C15 C14 N C13 -64.5(2) . . . . ?
C17 C16 N C14 176.44(14) . . . . ?
C17 C16 N C13 48.93(19) . . . . ?
C12 C13 N C14 173.12(13) . . . . ?
C25 C13 N C14 -74.03(19) . . . . ?
C12 C13 N C16 -61.17(17) . . . . ?
C25 C13 N C16 51.7(2) . . . . ?
O1 C2 O2 C3 9.4(3) . . . . ?
C1 C2 O2 C3 -169.64(16) . . . . ?
C4 C3 O2 C2 69.3(2) . . . . ?
C9 C3 O2 C2 -177.01(15) . . . . ?
C4 C5 O3 C6 -66.7(2) . . . . ?
C7 C5 O3 C6 169.14(17) . . . . ?
C17 C18 O5 C19 -172.99(16) . . . . ?

loop_
_exptl_oxdiff_crystal_face_indexfrac_h
_exptl_oxdiff_crystal_face_indexfrac_k
_exptl_oxdiff_crystal_face_indexfrac_l
_exptl_oxdiff_crystal_face_x
_exptl_oxdiff_crystal_face_y
_exptl_oxdiff_crystal_face_z
-0.0301 -8.4881 0.2304 -0.3733 0.2272 0.8995
-5.7863 -0.0070 0.0922 0.7651 -0.4688 0.4414
-0.8739 8.3894 -0.2134 0.4885 -0.2978 -0.8202
-0.2470 0.3608 6.3607 -0.5220 -0.8529 -0.0090
0.2470 -0.3608 -6.3607 0.5220 0.8529 0.0090
4.4157 -5.4786 0.0746 -0.8273 0.5066 0.2428
5.7644 0.7427 -0.1043 -0.7302 0.4461 -0.5175
3.9410 6.2213 -0.2173 -0.2461 0.1493 -0.9577
2.2891 0.1236 5.6853 -0.8105 -0.5580 -0.1781
-0.6926 -6.5656 4.0095 -0.5426 -0.3724 0.7529
-2.3306 -0.2724 -5.6598 0.8075 0.5560 0.1971
-2.7350 -7.4457 -0.3875 0.0876 0.0616 0.9942
2.6293 7.5615 0.0185 -0.0355 -0.0258 -0.9990
-2.1839 0.4065 6.0244 -0.2309 -0.9638 0.1330
-0.9258 3.8459 5.6350 -0.2197 -0.9192 -0.3267
-0.1308 -5.8676 -4.5809 0.1816 0.7613 0.6225
-0.6690 -3.0108 -5.8513 0.4874 0.7957 0.3596
